data_7042918
loop_
_publ_author_name
'Yuan, Yan-Qiu'
'Yuan, Feng-Ling'
'Li, Fei-Long'
'Hao, Zhi-Min'
'Guo, Jun'
'Young, David James'
'Zhang, Wen-Hua'
'Lang, Jian-Ping'

_publ_section_title
;
 Cuboidal [Ni4O4] cluster as a precursor to recyclable, carbon-supported
 nickel nanoparticle reduction catalysts
;
_journal_name_full 'Dalton Trans.'
_journal_paper_doi 10.1039/C7DT01579H
_journal_year 2017
_chemical_formula_moiety 'C68 H80 N4 Ni4 O14, H2 O'
_chemical_formula_sum 'C68 H82 N4 Ni4 O15'
_chemical_formula_weight 1430.21
_space_group_crystal_system triclinic
_space_group_IT_number 2
_space_group_name_Hall '-P 1'
_space_group_name_H-M_alt 'P -1'
_symmetry_space_group_name_Hall '-P 1'
_symmetry_space_group_name_H-M 'P -1'
_atom_sites_solution_hydrogens mixed
_audit_creation_method SHELXL-2013
_audit_update_record
;
2017-03-06 deposited with the CCDC.
2017-05-08 downloaded from the CCDC.
;
_cell_angle_alpha 76.203(3)
_cell_angle_beta 84.493(3)
_cell_angle_gamma 88.665(3)
_cell_formula_units_Z 2
_cell_length_a 12.2603(4)
_cell_length_b 12.8921(4)
_cell_length_c 23.0008(8)
_cell_measurement_reflns_used 11263
_cell_measurement_temperature 223(2)
_cell_measurement_theta_max 29.8960
_cell_measurement_theta_min 3.0870
_cell_volume 3514.3(2)
_computing_cell_refinement
;
CrysAlisPro, Agilent Technologies,
Version 1.171.36.32 (release 02-08-2013 CrysAlis171 .NET)
(compiled Aug  2 2013,16:46:58)
;
_computing_data_collection
;
CrysAlisPro, Agilent Technologies,
Version 1.171.36.32 (release 02-08-2013 CrysAlis171 .NET)
(compiled Aug  2 2013,16:46:58)
;
_computing_data_reduction
;
CrysAlisPro, Agilent Technologies,
Version 1.171.36.32 (release 02-08-2013 CrysAlis171 .NET)
(compiled Aug  2 2013,16:46:58)
;
_computing_molecular_graphics 'SHELXL-2013 (Sheldrick, 2013)'
_computing_publication_material 'publCIF (Westrip, 2010)'
_computing_structure_refinement 'SHELXL-2013 (Sheldrick, 2013)'
_computing_structure_solution 'SHELXL-2013 (Sheldrick, 2013)'
_diffrn_ambient_temperature 223(2)
_diffrn_measured_fraction_theta_full 0.997
_diffrn_measured_fraction_theta_max 0.860
_diffrn_measurement_device_type 'Xcalibur, Atlas, Gemini'
_diffrn_measurement_method 'phi and omega scans'
_diffrn_radiation_type MoK\a
_diffrn_radiation_wavelength 0.71073
_diffrn_reflns_av_R_equivalents 0.0406
_diffrn_reflns_av_unetI/netI 0.0631
_diffrn_reflns_Laue_measured_fraction_full 0.997
_diffrn_reflns_Laue_measured_fraction_max 0.860
_diffrn_reflns_limit_h_max 17
_diffrn_reflns_limit_h_min -14
_diffrn_reflns_limit_k_max 17
_diffrn_reflns_limit_k_min -18
_diffrn_reflns_limit_l_max 31
_diffrn_reflns_limit_l_min -32
_diffrn_reflns_number 40832
_diffrn_reflns_point_group_measured_fraction_full 0.997
_diffrn_reflns_point_group_measured_fraction_max 0.860
_diffrn_reflns_theta_full 25.242
_diffrn_reflns_theta_max 30.415
_diffrn_reflns_theta_min 2.819
_diffrn_standards_decay_% 0
_diffrn_standards_interval_count 0
_diffrn_standards_interval_time 0
_diffrn_standards_number 0
_exptl_absorpt_coefficient_mu 1.120
_exptl_absorpt_correction_T_max 0.799
_exptl_absorpt_correction_T_min 0.645
_exptl_absorpt_correction_type multi-scan
_exptl_crystal_colour green
_exptl_crystal_density_diffrn 1.352
_exptl_crystal_description block
_exptl_crystal_F_000 1500
_exptl_crystal_size_max 0.400
_exptl_crystal_size_mid 0.400
_exptl_crystal_size_min 0.200
_refine_diff_density_max 1.324
_refine_diff_density_min -0.868
_refine_diff_density_rms 0.111
_refine_ls_extinction_method none
_refine_ls_goodness_of_fit_ref 1.071
_refine_ls_hydrogen_treatment mixed
_refine_ls_matrix_type full
_refine_ls_number_parameters 850
_refine_ls_number_reflns 18299
_refine_ls_number_restraints 69
_refine_ls_restrained_S_all 1.070
_refine_ls_R_factor_all 0.0952
_refine_ls_R_factor_gt 0.0624
_refine_ls_shift/su_max 0.000
_refine_ls_shift/su_mean 0.000
_refine_ls_structure_factor_coef Fsqd
_refine_ls_weighting_details
;
 w=1/[\s^2^(Fo^2^)+(0.0733P)^2^+6.3708P]
 where P=(Fo^2^+2Fc^2^)/3
;
_refine_ls_weighting_scheme calc
_refine_ls_wR_factor_gt 0.1638
_refine_ls_wR_factor_ref 0.1875
_reflns_Friedel_coverage 0.000
_reflns_number_gt 12527
_reflns_number_total 18299
_reflns_threshold_expression 'I > 2\s(I)'
_cod_data_source_file c7dt01579h2.cif
_cod_data_source_block NI4
_cod_database_code 7042918
_publcif_datablock.id {902db103-326b-4fbb-9f2a-1c4c9b795c8c}

_shelx_space_group_comment
;
The symmetry employed for this shelxl refinement is uniquely defined
by the following loop, which should always be used as a source of
symmetry information in preference to the above space-group names.
They are only intended as comments.
;
_shelx_estimated_absorpt_t_min 0.663
_shelx_estimated_absorpt_t_max 0.807
_shelxl_version_number 2013-2

loop_
_space_group_symop_operation_xyz
'x, y, z'
'-x, -y, -z'

loop_
_atom_site_label
_atom_site_type_symbol
_atom_site_fract_x
_atom_site_fract_y
_atom_site_fract_z
_atom_site_U_iso_or_equiv
_atom_site_adp_type
_atom_site_occupancy
_atom_site_site_symmetry_order
_atom_site_calc_flag
_atom_site_refinement_flags_posn
_atom_site_refinement_flags_adp
_atom_site_refinement_flags_occupancy
_atom_site_disorder_assembly
_atom_site_disorder_group
Ni1 Ni 0.21317(4) 0.38174(4) -0.05375(2) 0.02322(12) Uani 1 1 d . . . . .
Ni2 Ni 0.36104(4) 0.17354(4) -0.02867(2) 0.02349(12) Uani 1 1 d . . . . .
Ni3 Ni 0.27502(4) 0.30130(4) 0.07012(2) 0.02456(12) Uani 1 1 d . . . . .
Ni4 Ni 0.13340(4) 0.14972(4) 0.01814(2) 0.02369(12) Uani 1 1 d . . . . .
O1 O 0.35690(19) 0.32551(19) -0.01473(11) 0.0229(5) Uani 1 1 d . . . . .
O2 O 0.21480(18) 0.22438(19) -0.06260(11) 0.0214(5) Uani 1 1 d . . . . .
O3 O 0.13357(18) 0.30453(19) 0.02652(11) 0.0210(5) Uani 1 1 d . . . . .
O4 O 0.27928(18) 0.1467(2) 0.05693(11) 0.0230(5) Uani 1 1 d . . . . .
O5 O -0.0437(3) 0.3257(3) -0.1008(2) 0.0662(12) Uani 1 1 d . . . . .
O6 O 0.0900(2) 0.4418(2) -0.10390(14) 0.0373(7) Uani 1 1 d . . . . .
O7 O 0.2729(2) 0.4626(2) 0.06670(13) 0.0347(6) Uani 1 1 d . . . . .
O8 O 0.2142(2) 0.5237(2) -0.02614(14) 0.0347(6) Uani 1 1 d . . . . .
O9 O 0.5532(2) 0.2382(3) 0.08347(18) 0.0584(10) Uani 1 1 d . . . . .
O10 O 0.3948(2) 0.2813(3) 0.12753(14) 0.0399(7) Uani 1 1 d . . . . .
O11 O 0.3422(2) 0.0146(2) -0.02925(14) 0.0321(6) Uani 1 1 d . . . . .
O12 O 0.1601(2) -0.0004(2) -0.00042(14) 0.0331(6) Uani 1 1 d . . . . .
O1W O 0.5140(2) 0.1496(2) -0.00206(14) 0.0327(6) Uani 1 1 d D . . . .
H1W1 H 0.522(4) 0.184(3) 0.0236(17) 0.039 Uiso 1 1 d D U . . .
H2W1 H 0.544(4) 0.090(2) 0.0068(19) 0.039 Uiso 1 1 d D U . . .
O2W O -0.0142(2) 0.1623(2) -0.01321(15) 0.0388(7) Uani 1 1 d D . . . .
H1W2 H -0.027(4) 0.213(3) -0.0414(16) 0.047 Uiso 1 1 d D U . . .
H2W2 H -0.054(3) 0.110(2) -0.010(2) 0.047 Uiso 1 1 d D U . . .
O3W O 0.2259(3) 0.7393(3) -0.0930(2) 0.0669(12) Uani 1 1 d D . . . .
H1W3 H 0.214(5) 0.6720(18) -0.082(3) 0.080 Uiso 1 1 d D U . . .
H2W3 H 0.293(2) 0.748(4) -0.089(3) 0.080 Uiso 1 1 d D U . . .
N1 N 0.3327(3) 0.4470(3) -0.12279(15) 0.0284(7) Uani 1 1 d . . . . .
N2 N 0.4078(2) 0.2050(3) -0.11988(15) 0.0282(7) Uani 1 1 d . . . . .
N3 N 0.1572(3) 0.2871(3) 0.14201(15) 0.0310(7) Uani 1 1 d . . . . .
N4 N 0.0838(3) 0.0749(3) 0.10624(15) 0.0302(7) Uani 1 1 d . . . . .
C1 C 0.4419(3) 0.3991(3) -0.03851(18) 0.0300(8) Uani 1 1 d . . . . .
H1A H 0.5127 0.3631 -0.0331 0.036 Uiso 1 1 calc R U . . .
H1B H 0.4379 0.4562 -0.0169 0.036 Uiso 1 1 calc R U . . .
C2 C 0.4331(3) 0.4463(3) -0.10439(18) 0.0280(8) Uani 1 1 d . . . . .
C3 C 0.5224(3) 0.4887(3) -0.1441(2) 0.0342(9) Uani 1 1 d . . . . .
H3 H 0.5920 0.4900 -0.1303 0.041 Uiso 1 1 calc R U . . .
C4 C 0.5076(3) 0.5291(4) -0.2040(2) 0.0387(10) Uani 1 1 d . . . . .
H4 H 0.5675 0.5571 -0.2315 0.046 Uiso 1 1 calc R U . . .
C5 C 0.4035(3) 0.5282(3) -0.22376(19) 0.0333(9) Uani 1 1 d . . . . .
C6 C 0.3184(3) 0.4876(3) -0.18098(19) 0.0328(8) Uani 1 1 d . . . . .
H6 H 0.2473 0.4884 -0.1932 0.039 Uiso 1 1 calc R U . . .
C7 C 0.3834(4) 0.5684(4) -0.2881(2) 0.0404(10) Uani 1 1 d . . . . .
C8 C 0.4567(5) 0.5497(5) -0.3342(2) 0.0579(14) Uani 1 1 d . . . . .
H8 H 0.5222 0.5126 -0.3251 0.070 Uiso 1 1 calc R U . . .
C9 C 0.4345(6) 0.5851(6) -0.3939(3) 0.0746(18) Uani 1 1 d . . . . .
H9 H 0.4851 0.5704 -0.4243 0.090 Uiso 1 1 calc R U . . .
C10 C 0.3409(5) 0.6410(6) -0.4098(2) 0.0691(17) Uani 1 1 d . . . . .
C11 C 0.2687(5) 0.6597(6) -0.3636(3) 0.0714(18) Uani 1 1 d . . . . .
H11 H 0.2037 0.6975 -0.3729 0.086 Uiso 1 1 calc R U . . .
C12 C 0.2892(4) 0.6246(5) -0.3039(2) 0.0595(14) Uani 1 1 d . . . . .
H12 H 0.2382 0.6391 -0.2737 0.071 Uiso 1 1 calc R U . . .
C13 C 0.3145(6) 0.6811(9) -0.4752(3) 0.105(3) Uani 1 1 d D . . . .
C14 C 0.4024(12) 0.6544(16) -0.5206(5) 0.146(5) Uani 0.695(10) 1 d D . P A 1
H14A H 0.4004 0.5785 -0.5189 0.219 Uiso 0.695(10) 1 calc R U P A 1
H14B H 0.4738 0.6730 -0.5112 0.219 Uiso 0.695(10) 1 calc R U P A 1
H14C H 0.3893 0.6946 -0.5607 0.219 Uiso 0.695(10) 1 calc R U P A 1
C15 C 0.3079(14) 0.8038(11) -0.4892(6) 0.146(5) Uani 0.695(10) 1 d D . P A 1
H15A H 0.3753 0.8321 -0.4803 0.219 Uiso 0.695(10) 1 calc R U P A 1
H15B H 0.2466 0.8252 -0.4648 0.219 Uiso 0.695(10) 1 calc R U P A 1
H15C H 0.2976 0.8313 -0.5314 0.219 Uiso 0.695(10) 1 calc R U P A 1
C16 C 0.1993(11) 0.6464(17) -0.4830(6) 0.146(5) Uani 0.695(10) 1 d D . P A 1
H16A H 0.1825 0.6760 -0.5240 0.219 Uiso 0.695(10) 1 calc R U P A 1
H16B H 0.1464 0.6721 -0.4555 0.219 Uiso 0.695(10) 1 calc R U P A 1
H16C H 0.1961 0.5690 -0.4743 0.219 Uiso 0.695(10) 1 calc R U P A 1
C14A C 0.4181(18) 0.722(4) -0.5157(13) 0.146(5) Uani 0.305(10) 1 d D . P A 2
H14D H 0.4057 0.7271 -0.5573 0.219 Uiso 0.305(10) 1 calc R U P A 2
H14E H 0.4780 0.6729 -0.5047 0.219 Uiso 0.305(10) 1 calc R U P A 2
H14F H 0.4365 0.7919 -0.5107 0.219 Uiso 0.305(10) 1 calc R U P A 2
C15A C 0.2025(19) 0.734(3) -0.4829(14) 0.146(5) Uani 0.305(10) 1 d D . P A 2
H15D H 0.1467 0.6888 -0.4569 0.219 Uiso 0.305(10) 1 calc R U P A 2
H15E H 0.1864 0.7454 -0.5244 0.219 Uiso 0.305(10) 1 calc R U P A 2
H15F H 0.2031 0.8026 -0.4721 0.219 Uiso 0.305(10) 1 calc R U P A 2
C16A C 0.292(3) 0.5755(15) -0.4922(12) 0.146(5) Uani 0.305(10) 1 d D . P A 2
H16D H 0.2238 0.5450 -0.4708 0.219 Uiso 0.305(10) 1 calc R U P A 2
H16E H 0.3515 0.5259 -0.4813 0.219 Uiso 0.305(10) 1 calc R U P A 2
H16F H 0.2866 0.5891 -0.5351 0.219 Uiso 0.305(10) 1 calc R U P A 2
C17 C 0.2107(3) 0.2017(3) -0.11941(17) 0.0292(8) Uani 1 1 d . . . . .
H17A H 0.1590 0.2503 -0.1423 0.035 Uiso 1 1 calc R U . . .
H17B H 0.1847 0.1284 -0.1142 0.035 Uiso 1 1 calc R U . . .
C18 C 0.3230(3) 0.2143(3) -0.15390(18) 0.0286(8) Uani 1 1 d . . . . .
C19 C 0.3408(3) 0.2349(4) -0.21565(19) 0.0364(9) Uani 1 1 d . . . . .
H19 H 0.2814 0.2364 -0.2388 0.044 Uiso 1 1 calc R U . . .
C20 C 0.4455(4) 0.2533(4) -0.2437(2) 0.0387(10) Uani 1 1 d . . . . .
H20 H 0.4571 0.2698 -0.2859 0.046 Uiso 1 1 calc R U . . .
C21 C 0.5345(3) 0.2473(3) -0.20924(19) 0.0333(9) Uani 1 1 d . . . . .
C22 C 0.5105(3) 0.2203(3) -0.14740(19) 0.0323(9) Uani 1 1 d . . . . .
H22 H 0.5691 0.2121 -0.1232 0.039 Uiso 1 1 calc R U . . .
C23 C 0.6481(4) 0.2765(4) -0.2364(2) 0.0390(10) Uani 1 1 d . . . . .
C24 C 0.6822(4) 0.2752(6) -0.2946(2) 0.0664(17) Uani 1 1 d . . . . .
H24 H 0.6334 0.2515 -0.3178 0.080 Uiso 1 1 calc R U . . .
C25 C 0.7865(5) 0.3078(6) -0.3205(3) 0.0723(19) Uani 1 1 d . . . . .
H25 H 0.8062 0.3059 -0.3607 0.087 Uiso 1 1 calc R U . . .
C26 C 0.8618(4) 0.3429(4) -0.2890(2) 0.0474(11) Uani 1 1 d . . . . .
C27 C 0.8300(4) 0.3380(6) -0.2297(3) 0.0690(18) Uani 1 1 d . . . . .
H27 H 0.8807 0.3565 -0.2057 0.083 Uiso 1 1 calc R U . . .
C28 C 0.7263(4) 0.3069(6) -0.2041(2) 0.0662(17) Uani 1 1 d . . . . .
H28 H 0.7080 0.3062 -0.1634 0.079 Uiso 1 1 calc R U . . .
C29 C 0.9764(4) 0.3833(4) -0.3183(3) 0.0557(13) Uani 1 1 d D . . . .
C30 C 1.0485(9) 0.2876(8) -0.3243(7) 0.099(2) Uani 0.615(6) 1 d D . P B 1
H30A H 1.1222 0.3120 -0.3400 0.149 Uiso 0.615(6) 1 calc R U P B 1
H30B H 1.0187 0.2513 -0.3517 0.149 Uiso 0.615(6) 1 calc R U P B 1
H30C H 1.0506 0.2387 -0.2852 0.149 Uiso 0.615(6) 1 calc R U P B 1
C31 C 1.0332(9) 0.4459(12) -0.2810(6) 0.099(2) Uani 0.615(6) 1 d D . P B 1
H31A H 1.0623 0.3964 -0.2474 0.149 Uiso 0.615(6) 1 calc R U P B 1
H31B H 0.9806 0.4930 -0.2661 0.149 Uiso 0.615(6) 1 calc R U P B 1
H31C H 1.0925 0.4879 -0.3059 0.149 Uiso 0.615(6) 1 calc R U P B 1
C32 C 0.9694(9) 0.4574(10) -0.3808(5) 0.099(2) Uani 0.615(6) 1 d D . P B 1
H32A H 0.9175 0.5143 -0.3779 0.149 Uiso 0.615(6) 1 calc R U P B 1
H32B H 0.9454 0.4168 -0.4077 0.149 Uiso 0.615(6) 1 calc R U P B 1
H32C H 1.0411 0.4878 -0.3962 0.149 Uiso 0.615(6) 1 calc R U P B 1
C30A C 1.0613(12) 0.3309(17) -0.2754(8) 0.099(2) Uani 0.385(6) 1 d D . P B 2
H30D H 1.0666 0.2554 -0.2746 0.149 Uiso 0.385(6) 1 calc R U P B 2
H30E H 1.0388 0.3399 -0.2353 0.149 Uiso 0.385(6) 1 calc R U P B 2
H30F H 1.1321 0.3645 -0.2893 0.149 Uiso 0.385(6) 1 calc R U P B 2
C31A C 0.9794(16) 0.5032(9) -0.3222(12) 0.099(2) Uani 0.385(6) 1 d D . P B 2
H31D H 1.0454 0.5336 -0.3463 0.149 Uiso 0.385(6) 1 calc R U P B 2
H31E H 0.9791 0.5151 -0.2821 0.149 Uiso 0.385(6) 1 calc R U P B 2
H31F H 0.9157 0.5370 -0.3407 0.149 Uiso 0.385(6) 1 calc R U P B 2
C32A C 1.0023(16) 0.3543(19) -0.3788(7) 0.099(2) Uani 0.385(6) 1 d D . P B 2
H32D H 0.9558 0.3955 -0.4078 0.149 Uiso 0.385(6) 1 calc R U P B 2
H32E H 0.9891 0.2788 -0.3741 0.149 Uiso 0.385(6) 1 calc R U P B 2
H32F H 1.0786 0.3704 -0.3930 0.149 Uiso 0.385(6) 1 calc R U P B 2
C33 C 0.0427(3) 0.3401(3) 0.05973(17) 0.0286(8) Uani 1 1 d . . . . .
H33A H -0.0245 0.3080 0.0521 0.034 Uiso 1 1 calc R U . . .
H33B H 0.0362 0.4178 0.0462 0.034 Uiso 1 1 calc R U . . .
C34 C 0.0552(3) 0.3104(3) 0.12585(18) 0.0304(8) Uani 1 1 d . . . . .
C35 C -0.0319(3) 0.3093(4) 0.1697(2) 0.0380(10) Uani 1 1 d . . . . .
H35 H -0.1034 0.3241 0.1586 0.046 Uiso 1 1 calc R U . . .
C36 C -0.0127(4) 0.2863(4) 0.2296(2) 0.0433(11) Uani 1 1 d . . . . .
H36 H -0.0712 0.2849 0.2593 0.052 Uiso 1 1 calc R U . . .
C37 C 0.0937(4) 0.2651(4) 0.24596(19) 0.0394(10) Uani 1 1 d . . . . .
C38 C 0.1761(3) 0.2654(4) 0.20029(19) 0.0373(10) Uani 1 1 d . . . . .
H38 H 0.2481 0.2497 0.2105 0.045 Uiso 1 1 calc R U . . .
C39 C 0.1192(4) 0.2441(4) 0.3095(2) 0.0492(12) Uani 1 1 d . . . . .
C40 C 0.0509(6) 0.1851(6) 0.3562(3) 0.0719(17) Uani 1 1 d . . . . .
H40 H -0.0137 0.1559 0.3478 0.086 Uiso 1 1 calc R U . . .
C41 C 0.0760(7) 0.1679(7) 0.4161(3) 0.090(2) Uani 1 1 d . . . . .
H41 H 0.0275 0.1281 0.4471 0.108 Uiso 1 1 calc R U . . .
C42 C 0.1686(6) 0.2077(7) 0.4299(3) 0.079(2) Uani 1 1 d . . . . .
C43 C 0.2358(5) 0.2668(6) 0.3837(3) 0.078(2) Uani 1 1 d . . . . .
H43 H 0.3003 0.2955 0.3926 0.093 Uiso 1 1 calc R U . . .
C44 C 0.2127(4) 0.2862(6) 0.3246(2) 0.0632(16) Uani 1 1 d . . . . .
H44 H 0.2607 0.3283 0.2943 0.076 Uiso 1 1 calc R U . . .
C45 C 0.2000(7) 0.1894(9) 0.4945(3) 0.116(3) Uani 1 1 d D . . . .
C46 C 0.0922(19) 0.149(5) 0.5338(14) 0.153(4) Uani 0.29(2) 1 d D . P C 1
H46A H 0.1047 0.1349 0.5760 0.229 Uiso 0.29(2) 1 calc R U P C 1
H46B H 0.0693 0.0830 0.5248 0.229 Uiso 0.29(2) 1 calc R U P C 1
H46C H 0.0354 0.2022 0.5253 0.229 Uiso 0.29(2) 1 calc R U P C 1
C47 C 0.252(4) 0.280(2) 0.5160(16) 0.153(4) Uani 0.29(2) 1 d D . P C 1
H47A H 0.2315 0.3488 0.4914 0.229 Uiso 0.29(2) 1 calc R U P C 1
H47B H 0.3311 0.2732 0.5123 0.229 Uiso 0.29(2) 1 calc R U P C 1
H47C H 0.2260 0.2760 0.5577 0.229 Uiso 0.29(2) 1 calc R U P C 1
C48 C 0.264(4) 0.082(3) 0.5017(14) 0.153(4) Uani 0.29(2) 1 d D . P C 1
H48A H 0.2178 0.0281 0.4935 0.229 Uiso 0.29(2) 1 calc R U P C 1
H48B H 0.2848 0.0592 0.5424 0.229 Uiso 0.29(2) 1 calc R U P C 1
H48C H 0.3293 0.0920 0.4736 0.229 Uiso 0.29(2) 1 calc R U P C 1
C46A C 0.1168(12) 0.124(2) 0.5436(6) 0.153(4) Uani 0.71(2) 1 d D . P C 2
H46D H 0.1435 0.1169 0.5827 0.229 Uiso 0.71(2) 1 calc R U P C 2
H46E H 0.1079 0.0540 0.5362 0.229 Uiso 0.71(2) 1 calc R U P C 2
H46F H 0.0467 0.1609 0.5426 0.229 Uiso 0.71(2) 1 calc R U P C 2
C47A C 0.2033(17) 0.3028(11) 0.5072(6) 0.153(4) Uani 0.71(2) 1 d D . P C 2
H47D H 0.2583 0.3459 0.4792 0.229 Uiso 0.71(2) 1 calc R U P C 2
H47E H 0.2216 0.2965 0.5480 0.229 Uiso 0.71(2) 1 calc R U P C 2
H47F H 0.1322 0.3366 0.5023 0.229 Uiso 0.71(2) 1 calc R U P C 2
C48A C 0.3194(12) 0.149(2) 0.4991(6) 0.153(4) Uani 0.71(2) 1 d D . P C 2
H48D H 0.3254 0.0788 0.4905 0.229 Uiso 0.71(2) 1 calc R U P C 2
H48E H 0.3395 0.1445 0.5394 0.229 Uiso 0.71(2) 1 calc R U P C 2
H48F H 0.3682 0.1982 0.4703 0.229 Uiso 0.71(2) 1 calc R U P C 2
C49 C 0.2814(3) 0.0565(3) 0.1053(2) 0.0337(9) Uani 1 1 d . . . . .
H49A H 0.3330 0.0684 0.1330 0.040 Uiso 1 1 calc R U . . .
H49B H 0.3063 -0.0058 0.0902 0.040 Uiso 1 1 calc R U . . .
C50 C 0.1682(3) 0.0351(3) 0.13836(19) 0.0334(9) Uani 1 1 d . . . . .
C51 C 0.1500(4) -0.0190(4) 0.1976(2) 0.0449(11) Uani 1 1 d . . . . .
H51 H 0.2087 -0.0500 0.2191 0.054 Uiso 1 1 calc R U . . .
C52 C 0.0443(4) -0.0271(4) 0.2251(2) 0.0485(12) Uani 1 1 d . . . . .
H52 H 0.0313 -0.0635 0.2657 0.058 Uiso 1 1 calc R U . . .
C53 C -0.0433(4) 0.0179(3) 0.1935(2) 0.0376(9) Uani 1 1 d . . . . .
C54 C -0.0187(3) 0.0671(3) 0.13334(19) 0.0331(9) Uani 1 1 d . . . . .
H54 H -0.0764 0.0964 0.1105 0.040 Uiso 1 1 calc R U . . .
C55 C -0.1568(4) 0.0208(4) 0.2228(2) 0.0390(10) Uani 1 1 d . . . . .
C56 C -0.1772(4) 0.0146(6) 0.2834(3) 0.078(2) Uani 1 1 d . . . . .
H56 H -0.1179 0.0056 0.3073 0.093 Uiso 1 1 calc R U . . .
C57 C -0.2824(5) 0.0213(7) 0.3104(3) 0.080(2) Uani 1 1 d . . . . .
H57 H -0.2921 0.0169 0.3520 0.096 Uiso 1 1 calc R U . . .
C58 C -0.3730(4) 0.0342(4) 0.2785(2) 0.0437(11) Uani 1 1 d . . . . .
C59 C -0.3529(4) 0.0400(4) 0.2175(2) 0.0441(11) Uani 1 1 d . . . . .
H59 H -0.4124 0.0488 0.1938 0.053 Uiso 1 1 calc R U . . .
C60 C -0.2475(4) 0.0334(4) 0.1902(2) 0.0417(10) Uani 1 1 d . . . . .
H60 H -0.2377 0.0375 0.1487 0.050 Uiso 1 1 calc R U . . .
C61 C -0.4875(4) 0.0448(4) 0.3086(2) 0.0498(12) Uani 1 1 d D . . . .
C62 C -0.511(2) -0.0631(12) 0.3536(10) 0.0706(16) Uani 0.32(2) 1 d D . P D 1
H62A H -0.5148 -0.1187 0.3319 0.106 Uiso 0.32(2) 1 calc R U P D 1
H62B H -0.5809 -0.0593 0.3770 0.106 Uiso 0.32(2) 1 calc R U P D 1
H62C H -0.4534 -0.0795 0.3803 0.106 Uiso 0.32(2) 1 calc R U P D 1
C63 C -0.576(2) 0.022(3) 0.2701(16) 0.0706(16) Uani 0.32(2) 1 d D . P D 1
H63A H -0.5596 0.0615 0.2288 0.106 Uiso 0.32(2) 1 calc R U P D 1
H63B H -0.6470 0.0432 0.2857 0.106 Uiso 0.32(2) 1 calc R U P D 1
H63C H -0.5768 -0.0541 0.2716 0.106 Uiso 0.32(2) 1 calc R U P D 1
C64 C -0.4897(17) 0.129(2) 0.3455(13) 0.0706(16) Uani 0.32(2) 1 d D . P D 1
H64A H -0.4492 0.1036 0.3803 0.106 Uiso 0.32(2) 1 calc R U P D 1
H64B H -0.5649 0.1436 0.3586 0.106 Uiso 0.32(2) 1 calc R U P D 1
H64C H -0.4562 0.1947 0.3209 0.106 Uiso 0.32(2) 1 calc R U P D 1
C62A C -0.5098(9) -0.0378(9) 0.3681(4) 0.0706(16) Uani 0.68(2) 1 d D . P D 2
H62D H -0.4913 -0.1084 0.3623 0.106 Uiso 0.68(2) 1 calc R U P D 2
H62E H -0.5868 -0.0358 0.3823 0.106 Uiso 0.68(2) 1 calc R U P D 2
H62F H -0.4656 -0.0216 0.3976 0.106 Uiso 0.68(2) 1 calc R U P D 2
C63A C -0.5791(11) 0.0454(13) 0.2671(7) 0.0706(16) Uani 0.68(2) 1 d D . P D 2
H63D H -0.5731 0.1095 0.2347 0.106 Uiso 0.68(2) 1 calc R U P D 2
H63E H -0.6499 0.0441 0.2900 0.106 Uiso 0.68(2) 1 calc R U P D 2
H63F H -0.5718 -0.0170 0.2504 0.106 Uiso 0.68(2) 1 calc R U P D 2
C64A C -0.4986(8) 0.1595(7) 0.3165(7) 0.0706(16) Uani 0.68(2) 1 d D . P D 2
H64D H -0.4403 0.1741 0.3391 0.106 Uiso 0.68(2) 1 calc R U P D 2
H64E H -0.5690 0.1680 0.3380 0.106 Uiso 0.68(2) 1 calc R U P D 2
H64F H -0.4936 0.2091 0.2773 0.106 Uiso 0.68(2) 1 calc R U P D 2
C65 C -0.0001(3) 0.4139(3) -0.11539(19) 0.0344(9) Uani 1 1 d . . . . .
H65 H -0.0408 0.4683 -0.1386 0.041 Uiso 1 1 calc R U . . .
C66 C 0.2425(3) 0.5342(3) 0.0235(2) 0.0371(9) Uani 1 1 d . . . . .
H66 H 0.2408 0.6042 0.0290 0.045 Uiso 1 1 calc R U . . .
C67 C 0.4953(3) 0.2662(3) 0.1235(2) 0.0344(9) Uani 1 1 d . . . . .
H67 H 0.5320 0.2777 0.1555 0.041 Uiso 1 1 calc R U . . .
C68 C 0.2514(3) -0.0350(3) -0.0173(2) 0.0353(9) Uani 1 1 d . . . . .
H68 H 0.2526 -0.1057 -0.0216 0.042 Uiso 1 1 calc R U . . .

loop_
_atom_site_aniso_label
_atom_site_aniso_U_11
_atom_site_aniso_U_22
_atom_site_aniso_U_33
_atom_site_aniso_U_23
_atom_site_aniso_U_13
_atom_site_aniso_U_12
Ni1 0.0191(2) 0.0237(2) 0.0272(3) -0.00496(19) -0.00630(18) -0.00086(17)
Ni2 0.0170(2) 0.0254(2) 0.0292(3) -0.00776(19) -0.00482(18) 0.00045(17)
Ni3 0.0188(2) 0.0294(3) 0.0272(3) -0.0085(2) -0.00616(18) 0.00150(18)
Ni4 0.0170(2) 0.0245(2) 0.0291(3) -0.00409(19) -0.00488(18) -0.00165(17)
O1 0.0155(11) 0.0257(12) 0.0292(14) -0.0077(10) -0.0069(10) -0.0016(9)
O2 0.0142(11) 0.0275(13) 0.0253(13) -0.0096(10) -0.0063(9) 0.0004(9)
O3 0.0128(11) 0.0266(12) 0.0232(13) -0.0050(10) -0.0027(9) 0.0014(9)
O4 0.0135(11) 0.0268(13) 0.0277(13) -0.0037(10) -0.0034(9) 0.0001(9)
O5 0.057(2) 0.0420(19) 0.095(3) 0.0110(19) -0.046(2) -0.0120(17)
O6 0.0269(14) 0.0385(16) 0.0444(18) -0.0015(13) -0.0149(13) 0.0024(12)
O7 0.0336(15) 0.0351(15) 0.0404(17) -0.0151(13) -0.0135(13) 0.0024(12)
O8 0.0349(15) 0.0257(14) 0.0458(18) -0.0103(12) -0.0107(13) -0.0012(11)
O9 0.0263(16) 0.095(3) 0.071(3) -0.051(2) -0.0140(16) 0.0080(17)
O10 0.0269(14) 0.060(2) 0.0362(17) -0.0147(15) -0.0113(12) 0.0058(14)
O11 0.0218(13) 0.0271(14) 0.0497(18) -0.0128(12) -0.0065(12) 0.0006(11)
O12 0.0255(13) 0.0244(13) 0.0518(18) -0.0108(12) -0.0103(12) -0.0012(11)
O1W 0.0230(13) 0.0351(15) 0.0433(17) -0.0133(13) -0.0112(12) 0.0066(12)
O2W 0.0242(14) 0.0339(16) 0.055(2) 0.0017(14) -0.0175(13) -0.0073(12)
O3W 0.0348(19) 0.054(2) 0.098(3) 0.015(2) -0.016(2) -0.0066(17)
N1 0.0263(16) 0.0280(16) 0.0302(17) -0.0051(13) -0.0035(13) -0.0030(13)
N2 0.0210(15) 0.0321(17) 0.0332(18) -0.0107(14) -0.0035(13) 0.0022(13)
N3 0.0251(16) 0.0387(19) 0.0306(18) -0.0100(15) -0.0059(13) 0.0052(14)
N4 0.0238(16) 0.0334(17) 0.0309(18) -0.0019(14) -0.0037(13) -0.0022(13)
C1 0.0224(18) 0.034(2) 0.033(2) -0.0047(16) -0.0081(15) -0.0050(15)
C2 0.0234(18) 0.0293(19) 0.032(2) -0.0068(16) -0.0031(15) -0.0064(15)
C3 0.0237(19) 0.036(2) 0.042(2) -0.0073(18) -0.0002(16) -0.0070(16)
C4 0.030(2) 0.041(2) 0.041(3) -0.0070(19) 0.0075(18) -0.0079(18)
C5 0.035(2) 0.032(2) 0.033(2) -0.0073(17) 0.0007(17) -0.0045(17)
C6 0.032(2) 0.031(2) 0.034(2) -0.0025(17) -0.0056(16) -0.0043(16)
C7 0.039(2) 0.043(2) 0.036(2) -0.0025(19) 0.0006(18) -0.0110(19)
C8 0.057(3) 0.072(4) 0.041(3) -0.009(3) 0.000(2) 0.003(3)
C9 0.084(5) 0.104(5) 0.032(3) -0.012(3) 0.006(3) -0.009(4)
C10 0.072(4) 0.093(5) 0.032(3) 0.009(3) -0.011(3) -0.025(3)
C11 0.055(3) 0.101(5) 0.043(3) 0.015(3) -0.007(3) -0.006(3)
C12 0.047(3) 0.084(4) 0.038(3) 0.002(3) -0.002(2) -0.001(3)
C13 0.096(6) 0.162(9) 0.043(4) 0.011(4) -0.010(4) -0.043(6)
C14 0.145(7) 0.224(14) 0.048(3) 0.017(6) -0.024(4) -0.040(7)
C15 0.145(7) 0.224(14) 0.048(3) 0.017(6) -0.024(4) -0.040(7)
C16 0.145(7) 0.224(14) 0.048(3) 0.017(6) -0.024(4) -0.040(7)
C14A 0.145(7) 0.224(14) 0.048(3) 0.017(6) -0.024(4) -0.040(7)
C15A 0.145(7) 0.224(14) 0.048(3) 0.017(6) -0.024(4) -0.040(7)
C16A 0.145(7) 0.224(14) 0.048(3) 0.017(6) -0.024(4) -0.040(7)
C17 0.0236(18) 0.039(2) 0.030(2) -0.0158(17) -0.0075(15) 0.0004(16)
C18 0.0284(19) 0.0306(19) 0.030(2) -0.0110(16) -0.0081(15) -0.0013(15)
C19 0.032(2) 0.046(2) 0.035(2) -0.0164(19) -0.0089(17) -0.0014(18)
C20 0.038(2) 0.052(3) 0.027(2) -0.0128(19) -0.0031(17) -0.002(2)
C21 0.032(2) 0.038(2) 0.033(2) -0.0156(18) -0.0005(16) -0.0023(17)
C22 0.0247(19) 0.041(2) 0.034(2) -0.0140(18) -0.0034(16) 0.0001(16)
C23 0.033(2) 0.047(3) 0.038(2) -0.014(2) 0.0021(18) -0.0033(19)
C24 0.044(3) 0.124(5) 0.036(3) -0.028(3) 0.004(2) -0.029(3)
C25 0.051(3) 0.127(6) 0.042(3) -0.030(3) 0.011(2) -0.032(3)
C26 0.035(2) 0.057(3) 0.051(3) -0.017(2) 0.008(2) -0.012(2)
C27 0.041(3) 0.121(5) 0.051(3) -0.034(4) 0.005(2) -0.027(3)
C28 0.036(3) 0.126(5) 0.041(3) -0.031(3) 0.009(2) -0.026(3)
C29 0.037(3) 0.067(3) 0.063(4) -0.020(3) 0.013(2) -0.015(2)
C30 0.058(4) 0.112(5) 0.120(6) -0.021(4) 0.030(3) -0.031(3)
C31 0.058(4) 0.112(5) 0.120(6) -0.021(4) 0.030(3) -0.031(3)
C32 0.058(4) 0.112(5) 0.120(6) -0.021(4) 0.030(3) -0.031(3)
C30A 0.058(4) 0.112(5) 0.120(6) -0.021(4) 0.030(3) -0.031(3)
C31A 0.058(4) 0.112(5) 0.120(6) -0.021(4) 0.030(3) -0.031(3)
C32A 0.058(4) 0.112(5) 0.120(6) -0.021(4) 0.030(3) -0.031(3)
C33 0.0200(17) 0.037(2) 0.030(2) -0.0097(16) -0.0049(14) 0.0030(15)
C34 0.0258(19) 0.030(2) 0.034(2) -0.0058(16) -0.0056(16) 0.0046(15)
C35 0.028(2) 0.042(2) 0.044(3) -0.011(2) -0.0031(18) 0.0055(18)
C36 0.034(2) 0.058(3) 0.037(2) -0.013(2) 0.0040(18) 0.007(2)
C37 0.039(2) 0.051(3) 0.028(2) -0.0086(19) 0.0004(17) 0.006(2)
C38 0.032(2) 0.050(3) 0.032(2) -0.0116(19) -0.0071(17) 0.0085(19)
C39 0.050(3) 0.067(3) 0.031(2) -0.013(2) -0.003(2) 0.015(2)
C40 0.072(4) 0.098(5) 0.040(3) -0.006(3) -0.001(3) -0.013(4)
C41 0.102(6) 0.117(6) 0.040(4) 0.001(4) -0.003(4) -0.004(5)
C42 0.075(4) 0.124(6) 0.040(3) -0.023(4) -0.014(3) 0.027(4)
C43 0.057(4) 0.139(6) 0.044(3) -0.035(4) -0.012(3) 0.015(4)
C44 0.043(3) 0.111(5) 0.035(3) -0.019(3) -0.002(2) 0.006(3)
C45 0.116(7) 0.193(10) 0.040(4) -0.031(5) -0.017(4) 0.044(7)
C46 0.156(9) 0.255(11) 0.043(4) -0.015(5) -0.041(5) 0.020(7)
C47 0.156(9) 0.255(11) 0.043(4) -0.015(5) -0.041(5) 0.020(7)
C48 0.156(9) 0.255(11) 0.043(4) -0.015(5) -0.041(5) 0.020(7)
C46A 0.156(9) 0.255(11) 0.043(4) -0.015(5) -0.041(5) 0.020(7)
C47A 0.156(9) 0.255(11) 0.043(4) -0.015(5) -0.041(5) 0.020(7)
C48A 0.156(9) 0.255(11) 0.043(4) -0.015(5) -0.041(5) 0.020(7)
C49 0.0252(19) 0.030(2) 0.042(2) 0.0007(17) -0.0083(17) 0.0027(16)
C50 0.031(2) 0.031(2) 0.035(2) -0.0006(17) -0.0050(17) 0.0036(16)
C51 0.037(2) 0.049(3) 0.039(3) 0.009(2) -0.0048(19) 0.004(2)
C52 0.040(3) 0.053(3) 0.042(3) 0.009(2) -0.005(2) -0.001(2)
C53 0.035(2) 0.035(2) 0.039(2) -0.0015(18) -0.0006(18) -0.0084(18)
C54 0.0242(19) 0.035(2) 0.038(2) -0.0037(18) -0.0045(16) -0.0028(16)
C55 0.033(2) 0.043(2) 0.035(2) 0.0031(19) 0.0009(17) -0.0092(18)
C56 0.036(3) 0.151(7) 0.039(3) -0.004(4) -0.007(2) -0.004(3)
C57 0.042(3) 0.161(7) 0.029(3) -0.009(3) 0.005(2) -0.004(4)
C58 0.036(2) 0.051(3) 0.039(3) -0.003(2) 0.0023(19) -0.002(2)
C59 0.038(2) 0.049(3) 0.042(3) -0.005(2) -0.003(2) 0.004(2)
C60 0.041(2) 0.043(2) 0.038(2) -0.005(2) 0.0017(19) 0.001(2)
C61 0.037(2) 0.061(3) 0.046(3) -0.007(2) 0.010(2) -0.001(2)
C62 0.050(2) 0.093(4) 0.064(3) -0.014(3) 0.007(2) 0.000(3)
C63 0.050(2) 0.093(4) 0.064(3) -0.014(3) 0.007(2) 0.000(3)
C64 0.050(2) 0.093(4) 0.064(3) -0.014(3) 0.007(2) 0.000(3)
C62A 0.050(2) 0.093(4) 0.064(3) -0.014(3) 0.007(2) 0.000(3)
C63A 0.050(2) 0.093(4) 0.064(3) -0.014(3) 0.007(2) 0.000(3)
C64A 0.050(2) 0.093(4) 0.064(3) -0.014(3) 0.007(2) 0.000(3)
C65 0.032(2) 0.036(2) 0.036(2) -0.0065(18) -0.0142(17) 0.0054(17)
C66 0.036(2) 0.031(2) 0.048(3) -0.0158(19) -0.0081(19) 0.0032(17)
C67 0.029(2) 0.036(2) 0.042(2) -0.0123(19) -0.0145(17) 0.0008(17)
C68 0.032(2) 0.028(2) 0.050(3) -0.0150(19) -0.0112(18) 0.0012(16)

loop_
_atom_type_symbol
_atom_type_description
_atom_type_scat_dispersion_real
_atom_type_scat_dispersion_imag
_atom_type_scat_source
C C 0.0033 0.0016 'International Tables Vol C Tables 4.2.6.8 and 6.1.1.4'
H H 0.0000 0.0000 'International Tables Vol C Tables 4.2.6.8 and 6.1.1.4'
N N 0.0061 0.0033 'International Tables Vol C Tables 4.2.6.8 and 6.1.1.4'
O O 0.0106 0.0060 'International Tables Vol C Tables 4.2.6.8 and 6.1.1.4'
Ni Ni 0.3393 1.1124 'International Tables Vol C Tables 4.2.6.8 and 6.1.1.4'

loop_
_geom_angle_atom_site_label_1
_geom_angle_atom_site_label_2
_geom_angle_atom_site_label_3
_geom_angle
O6 Ni1 O3 103.40(11)
O6 Ni1 O8 88.34(11)
O3 Ni1 O8 91.43(11)
O6 Ni1 N1 92.58(12)
O3 Ni1 N1 164.00(11)
O8 Ni1 N1 88.21(12)
O6 Ni1 O2 100.23(10)
O3 Ni1 O2 78.53(10)
O8 Ni1 O2 168.04(11)
N1 Ni1 O2 99.62(11)
O6 Ni1 O1 170.80(12)
O3 Ni1 O1 85.57(10)
O8 Ni1 O1 93.55(10)
N1 Ni1 O1 78.49(11)
O2 Ni1 O1 79.32(9)
O6 Ni1 Ni3 144.82(9)
O3 Ni1 Ni3 44.70(6)
O8 Ni1 Ni3 79.77(8)
N1 Ni1 Ni3 119.71(9)
O2 Ni1 Ni3 88.47(7)
O1 Ni1 Ni3 44.30(7)
O1W Ni2 O2 170.05(12)
O1W Ni2 O1 91.39(10)
O2 Ni2 O1 80.80(9)
O1W Ni2 N2 96.19(12)
O2 Ni2 N2 79.40(11)
O1 Ni2 N2 100.87(11)
O1W Ni2 O11 92.89(11)
O2 Ni2 O11 95.90(10)
O1 Ni2 O11 169.12(11)
N2 Ni2 O11 88.61(12)
O1W Ni2 O4 96.51(11)
O2 Ni2 O4 88.09(9)
O1 Ni2 O4 79.04(10)
N2 Ni2 O4 167.30(11)
O11 Ni2 O4 90.53(11)
O1W Ni2 Ni4 141.41(9)
O2 Ni2 Ni4 45.23(7)
O1 Ni2 Ni4 88.59(7)
N2 Ni2 Ni4 121.69(9)
O11 Ni2 Ni4 81.84(7)
O4 Ni2 Ni4 45.72(6)
O10 Ni3 O7 89.47(12)
O10 Ni3 O1 105.27(11)
O7 Ni3 O1 92.04(11)
O10 Ni3 N3 89.97(12)
O7 Ni3 N3 86.13(13)
O1 Ni3 N3 164.65(11)
O10 Ni3 O3 168.49(12)
O7 Ni3 O3 94.77(10)
O1 Ni3 O3 85.30(9)
N3 Ni3 O3 79.67(11)
O10 Ni3 O4 97.08(11)
O7 Ni3 O4 169.80(11)
O1 Ni3 O4 78.72(10)
N3 Ni3 O4 101.63(12)
O3 Ni3 O4 80.30(9)
O10 Ni3 Ni1 147.77(9)
O7 Ni3 Ni1 81.10(8)
O1 Ni3 Ni1 45.01(6)
N3 Ni3 Ni1 119.75(9)
O3 Ni3 Ni1 43.71(7)
O4 Ni3 Ni1 89.24(7)
O2W Ni4 O3 93.79(11)
O2W Ni4 O2 94.63(12)
O3 Ni4 O2 79.17(9)
O2W Ni4 N4 97.57(13)
O3 Ni4 N4 98.88(11)
O2 Ni4 N4 167.75(11)
O2W Ni4 O4 173.72(12)
O3 Ni4 O4 81.35(9)
O2 Ni4 O4 88.40(9)
N4 Ni4 O4 79.36(11)
O2W Ni4 O12 92.04(12)
O3 Ni4 O12 169.46(10)
O2 Ni4 O12 91.62(11)
N4 Ni4 O12 89.03(12)
O4 Ni4 O12 93.38(10)
O2W Ni4 Ni2 138.48(10)
O3 Ni4 Ni2 89.09(6)
O2 Ni4 Ni2 45.33(6)
N4 Ni4 Ni2 122.90(9)
O4 Ni4 Ni2 45.93(7)
O12 Ni4 Ni2 80.74(8)
C1 O1 Ni2 121.9(2)
C1 O1 Ni3 126.1(2)
Ni2 O1 Ni3 101.78(11)
C1 O1 Ni1 109.4(2)
Ni2 O1 Ni1 99.73(10)
Ni3 O1 Ni1 90.69(9)
C17 O2 Ni4 128.5(2)
C17 O2 Ni2 110.32(19)
Ni4 O2 Ni2 89.44(10)
C17 O2 Ni1 120.8(2)
Ni4 O2 Ni1 100.40(10)
Ni2 O2 Ni1 99.97(10)
C33 O3 Ni1 128.6(2)
C33 O3 Ni4 118.1(2)
Ni1 O3 Ni4 101.89(10)
C33 O3 Ni3 110.7(2)
Ni1 O3 Ni3 91.59(9)
Ni4 O3 Ni3 99.48(9)
C49 O4 Ni4 109.5(2)
C49 O4 Ni2 129.4(2)
Ni4 O4 Ni2 88.35(10)
C49 O4 Ni3 121.7(2)
Ni4 O4 Ni3 98.70(10)
Ni2 O4 Ni3 100.46(11)
C65 O6 Ni1 139.4(3)
C66 O7 Ni3 124.8(3)
C66 O8 Ni1 125.8(3)
C67 O10 Ni3 135.7(3)
C68 O11 Ni2 124.3(2)
C68 O12 Ni4 125.0(3)
Ni2 O1W H1W1 110(3)
Ni2 O1W H2W1 125(3)
H1W1 O1W H2W1 111(4)
Ni4 O2W H1W2 119(3)
Ni4 O2W H2W2 122(3)
H1W2 O2W H2W2 113(4)
H1W3 O3W H2W3 107(4)
C2 N1 C6 119.4(3)
C2 N1 Ni1 113.4(3)
C6 N1 Ni1 127.2(3)
C18 N2 C22 118.9(3)
C18 N2 Ni2 113.7(3)
C22 N2 Ni2 127.4(3)
C38 N3 C34 120.3(3)
C38 N3 Ni3 125.8(3)
C34 N3 Ni3 113.8(3)
C54 N4 C50 119.7(4)
C54 N4 Ni4 127.3(3)
C50 N4 Ni4 113.0(3)
O1 C1 C2 110.5(3)
O1 C1 H1A 109.6
C2 C1 H1A 109.6
O1 C1 H1B 109.6
C2 C1 H1B 109.6
H1A C1 H1B 108.1
N1 C2 C3 121.3(4)
N1 C2 C1 115.9(3)
C3 C2 C1 122.8(3)
C4 C3 C2 119.1(4)
C4 C3 H3 120.4
C2 C3 H3 120.4
C3 C4 C5 119.9(4)
C3 C4 H4 120.1
C5 C4 H4 120.1
C6 C5 C4 117.3(4)
C6 C5 C7 120.6(4)
C4 C5 C7 122.1(4)
N1 C6 C5 122.9(4)
N1 C6 H6 118.5
C5 C6 H6 118.5
C12 C7 C8 117.4(5)
C12 C7 C5 120.8(4)
C8 C7 C5 121.8(4)
C7 C8 C9 120.7(5)
C7 C8 H8 119.6
C9 C8 H8 119.6
C10 C9 C8 122.1(6)
C10 C9 H9 119.0
C8 C9 H9 119.0
C9 C10 C11 116.8(5)
C9 C10 C13 123.1(6)
C11 C10 C13 120.2(6)
C10 C11 C12 122.0(6)
C10 C11 H11 119.0
C12 C11 H11 119.0
C7 C12 C11 121.0(5)
C7 C12 H12 119.5
C11 C12 H12 119.5
C14A C13 C15A 124(2)
C14 C13 C16 113.7(11)
C14 C13 C10 113.5(8)
C14A C13 C10 110.3(14)
C15A C13 C10 114.7(13)
C16 C13 C10 110.7(7)
C14A C13 C16A 103(2)
C15A C13 C16A 100(2)
C10 C13 C16A 101.5(12)
C14 C13 C15 106.1(11)
C16 C13 C15 104.1(11)
C10 C13 C15 108.0(8)
C13 C14 H14A 109.5
C13 C14 H14B 109.5
H14A C14 H14B 109.5
C13 C14 H14C 109.5
H14A C14 H14C 109.5
H14B C14 H14C 109.5
C13 C15 H15A 109.5
C13 C15 H15B 109.5
H15A C15 H15B 109.5
C13 C15 H15C 109.5
H15A C15 H15C 109.5
H15B C15 H15C 109.5
C13 C16 H16A 109.5
C13 C16 H16B 109.5
H16A C16 H16B 109.5
C13 C16 H16C 109.5
H16A C16 H16C 109.5
H16B C16 H16C 109.5
C13 C14A H14D 109.5
C13 C14A H14E 109.5
H14D C14A H14E 109.5
C13 C14A H14F 109.5
H14D C14A H14F 109.5
H14E C14A H14F 109.5
C13 C15A H15D 109.5
C13 C15A H15E 109.5
H15D C15A H15E 109.5
C13 C15A H15F 109.5
H15D C15A H15F 109.5
H15E C15A H15F 109.5
C13 C16A H16D 109.5
C13 C16A H16E 109.5
H16D C16A H16E 109.5
C13 C16A H16F 109.5
H16D C16A H16F 109.5
H16E C16A H16F 109.5
O2 C17 C18 110.5(3)
O2 C17 H17A 109.6
C18 C17 H17A 109.6
O2 C17 H17B 109.6
C18 C17 H17B 109.6
H17A C17 H17B 108.1
N2 C18 C19 120.7(4)
N2 C18 C17 115.2(3)
C19 C18 C17 124.1(3)
C18 C19 C20 120.3(4)
C18 C19 H19 119.9
C20 C19 H19 119.9
C19 C20 C21 119.9(4)
C19 C20 H20 120.0
C21 C20 H20 120.0
C22 C21 C20 116.3(4)
C22 C21 C23 120.8(4)
C20 C21 C23 122.7(4)
N2 C22 C21 123.8(4)
N2 C22 H22 118.1
C21 C22 H22 118.1
C24 C23 C28 115.6(4)
C24 C23 C21 122.5(4)
C28 C23 C21 121.8(4)
C23 C24 C25 122.1(5)
C23 C24 H24 119.0
C25 C24 H24 119.0
C26 C25 C24 121.9(5)
C26 C25 H25 119.1
C24 C25 H25 119.1
C27 C26 C25 116.0(5)
C27 C26 C29 122.0(5)
C25 C26 C29 122.0(5)
C26 C27 C28 122.2(5)
C26 C27 H27 118.9
C28 C27 H27 118.9
C27 C28 C23 122.0(5)
C27 C28 H28 119.0
C23 C28 H28 119.0
C31A C29 C32A 113.8(13)
C30 C29 C31 107.9(8)
C30 C29 C32 109.0(8)
C31 C29 C32 107.2(8)
C31A C29 C30A 107.0(13)
C32A C29 C30A 109.3(12)
C31A C29 C26 107.2(8)
C30 C29 C26 109.0(6)
C32A C29 C26 111.4(8)
C31 C29 C26 112.4(6)
C32 C29 C26 111.3(6)
C30A C29 C26 108.0(8)
C29 C30 H30A 109.5
C29 C30 H30B 109.5
H30A C30 H30B 109.5
C29 C30 H30C 109.5
H30A C30 H30C 109.5
H30B C30 H30C 109.5
C29 C31 H31A 109.5
C29 C31 H31B 109.5
H31A C31 H31B 109.5
C29 C31 H31C 109.5
H31A C31 H31C 109.5
H31B C31 H31C 109.5
C29 C32 H32A 109.5
C29 C32 H32B 109.5
H32A C32 H32B 109.5
C29 C32 H32C 109.5
H32A C32 H32C 109.5
H32B C32 H32C 109.5
C29 C30A H30D 109.5
C29 C30A H30E 109.5
H30D C30A H30E 109.5
C29 C30A H30F 109.5
H30D C30A H30F 109.5
H30E C30A H30F 109.5
C29 C31A H31D 109.5
C29 C31A H31E 109.5
H31D C31A H31E 109.5
C29 C31A H31F 109.5
H31D C31A H31F 109.5
H31E C31A H31F 109.5
C29 C32A H32D 109.5
C29 C32A H32E 109.5
H32D C32A H32E 109.5
C29 C32A H32F 109.5
H32D C32A H32F 109.5
H32E C32A H32F 109.5
O3 C33 C34 111.3(3)
O3 C33 H33A 109.4
C34 C33 H33A 109.4
O3 C33 H33B 109.4
C34 C33 H33B 109.4
H33A C33 H33B 108.0
N3 C34 C35 120.0(4)
N3 C34 C33 116.6(3)
C35 C34 C33 123.3(3)
C36 C35 C34 119.7(4)
C36 C35 H35 120.1
C34 C35 H35 120.1
C35 C36 C37 119.9(4)
C35 C36 H36 120.0
C37 C36 H36 120.0
C38 C37 C36 117.4(4)
C38 C37 C39 120.6(4)
C36 C37 C39 122.0(4)
N3 C38 C37 122.6(4)
N3 C38 H38 118.7
C37 C38 H38 118.7
C40 C39 C44 116.9(5)
C40 C39 C37 122.3(5)
C44 C39 C37 120.8(5)
C39 C40 C41 121.2(7)
C39 C40 H40 119.4
C41 C40 H40 119.4
C42 C41 C40 121.2(7)
C42 C41 H41 119.4
C40 C41 H41 119.4
C41 C42 C43 117.6(6)
C41 C42 C45 122.9(7)
C43 C42 C45 119.5(7)
C42 C43 C44 122.5(6)
C42 C43 H43 118.7
C44 C43 H43 118.7
C43 C44 C39 120.6(6)
C43 C44 H44 119.7
C39 C44 H44 119.7
C42 C45 C46A 115.4(8)
C42 C45 C48A 111.1(7)
C46A C45 C48A 113.8(10)
C42 C45 C47 120.6(15)
C42 C45 C46 103.9(15)
C47 C45 C46 111(3)
C42 C45 C48 101.5(13)
C47 C45 C48 117(2)
C46 C45 C48 99(3)
C42 C45 C47A 105.5(8)
C46A C45 C47A 106.0(12)
C48A C45 C47A 103.9(11)
C45 C46 H46A 109.5
C45 C46 H46B 109.5
H46A C46 H46B 109.5
C45 C46 H46C 109.5
H46A C46 H46C 109.5
H46B C46 H46C 109.5
C45 C47 H47A 109.5
C45 C47 H47B 109.5
H47A C47 H47B 109.5
C45 C47 H47C 109.5
H47A C47 H47C 109.5
H47B C47 H47C 109.5
C45 C48 H48A 109.5
C45 C48 H48B 109.5
H48A C48 H48B 109.5
C45 C48 H48C 109.5
H48A C48 H48C 109.5
H48B C48 H48C 109.5
C45 C46A H46D 109.5
C45 C46A H46E 109.5
H46D C46A H46E 109.5
C45 C46A H46F 109.5
H46D C46A H46F 109.5
H46E C46A H46F 109.5
C45 C47A H47D 109.5
C45 C47A H47E 109.5
H47D C47A H47E 109.5
C45 C47A H47F 109.5
H47D C47A H47F 109.5
H47E C47A H47F 109.5
C45 C48A H48D 109.5
C45 C48A H48E 109.5
H48D C48A H48E 109.5
C45 C48A H48F 109.5
H48D C48A H48F 109.5
H48E C48A H48F 109.5
O4 C49 C50 110.3(3)
O4 C49 H49A 109.6
C50 C49 H49A 109.6
O4 C49 H49B 109.6
C50 C49 H49B 109.6
H49A C49 H49B 108.1
N4 C50 C51 120.8(4)
N4 C50 C49 115.7(4)
C51 C50 C49 123.5(4)
C50 C51 C52 119.1(4)
C50 C51 H51 120.4
C52 C51 H51 120.4
C51 C52 C53 120.9(4)
C51 C52 H52 119.6
C53 C52 H52 119.6
C54 C53 C52 116.5(4)
C54 C53 C55 120.7(4)
C52 C53 C55 122.7(4)
N4 C54 C53 122.9(4)
N4 C54 H54 118.5
C53 C54 H54 118.5
C56 C55 C60 116.2(4)
C56 C55 C53 121.8(4)
C60 C55 C53 121.9(4)
C55 C56 C57 122.0(5)
C55 C56 H56 119.0
C57 C56 H56 119.0
C58 C57 C56 122.3(5)
C58 C57 H57 118.9
C56 C57 H57 118.9
C57 C58 C59 115.9(4)
C57 C58 C61 121.5(4)
C59 C58 C61 122.6(4)
C58 C59 C60 122.1(4)
C58 C59 H59 119.0
C60 C59 H59 119.0
C55 C60 C59 121.5(4)
C55 C60 H60 119.3
C59 C60 H60 119.3
C58 C61 C62A 112.5(6)
C58 C61 C64 110.8(9)
C58 C61 C64A 107.0(5)
C62A C61 C64A 112.1(6)
C58 C61 C62 105.5(10)
C64 C61 C62 106.7(12)
C58 C61 C63 111.1(16)
C64 C61 C63 127.9(18)
C62 C61 C63 90.3(19)
C58 C61 C63A 113.5(8)
C62A C61 C63A 111.5(10)
C64A C61 C63A 99.5(9)
C61 C62 H62A 109.5
C61 C62 H62B 109.5
H62A C62 H62B 109.5
C61 C62 H62C 109.5
H62A C62 H62C 109.5
H62B C62 H62C 109.5
C61 C63 H63A 109.5
C61 C63 H63B 109.5
H63A C63 H63B 109.5
C61 C63 H63C 109.5
H63A C63 H63C 109.5
H63B C63 H63C 109.5
C61 C64 H64A 109.5
C61 C64 H64B 109.5
H64A C64 H64B 109.5
C61 C64 H64C 109.5
H64A C64 H64C 109.5
H64B C64 H64C 109.5
C61 C62A H62D 109.5
C61 C62A H62E 109.5
H62D C62A H62E 109.5
C61 C62A H62F 109.5
H62D C62A H62F 109.5
H62E C62A H62F 109.5
C61 C63A H63D 109.5
C61 C63A H63E 109.5
H63D C63A H63E 109.5
C61 C63A H63F 109.5
H63D C63A H63F 109.5
H63E C63A H63F 109.5
C61 C64A H64D 109.5
C61 C64A H64E 109.5
H64D C64A H64E 109.5
C61 C64A H64F 109.5
H64D C64A H64F 109.5
H64E C64A H64F 109.5
O5 C65 O6 129.4(4)
O5 C65 H65 115.3
O6 C65 H65 115.3
O7 C66 O8 128.2(4)
O7 C66 H66 115.9
O8 C66 H66 115.9
O9 C67 O10 128.7(4)
O9 C67 H67 115.6
O10 C67 H67 115.6
O12 C68 O11 127.5(4)
O12 C68 H68 116.3
O11 C68 H68 116.3

loop_
_geom_bond_atom_site_label_1
_geom_bond_atom_site_label_2
_geom_bond_distance
Ni1 Ni3 2.9557(7)
Ni1 Ni2 3.1717(6)
Ni1 Ni4 3.1789(7)
Ni2 Ni4 2.8895(6)
Ni2 Ni3 3.1989(6)
Ni3 Ni4 3.1519(6)
Ni1 O6 2.016(3)
Ni1 O3 2.043(2)
Ni1 O8 2.076(3)
Ni1 N1 2.086(3)
Ni1 O2 2.086(2)
Ni1 O1 2.090(2)
Ni2 O1W 2.023(3)
Ni2 O2 2.055(2)
Ni2 O1 2.058(2)
Ni2 N2 2.066(3)
Ni2 O11 2.071(3)
Ni2 O4 2.077(3)
Ni3 O10 2.039(3)
Ni3 O7 2.062(3)
Ni3 O1 2.064(3)
Ni3 N3 2.065(3)
Ni3 O3 2.080(2)
Ni3 O4 2.085(2)
Ni4 O2W 2.001(3)
Ni4 O3 2.050(2)
Ni4 O2 2.051(3)
Ni4 N4 2.065(3)
Ni4 O4 2.069(2)
Ni4 O12 2.092(3)
O1 C1 1.404(5)
O2 C17 1.411(4)
O3 C33 1.419(4)
O4 C49 1.406(5)
O5 C65 1.226(5)
O6 C65 1.241(5)
O7 C66 1.263(5)
O8 C66 1.264(5)
O9 C67 1.226(5)
O10 C67 1.241(5)
O11 C68 1.271(5)
O12 C68 1.256(5)
O1W H1W1 0.832(18)
O1W H2W1 0.836(18)
O2W H1W2 0.829(19)
O2W H2W2 0.832(19)
O3W H1W3 0.857(19)
O3W H2W3 0.849(19)
N1 C2 1.339(5)
N1 C6 1.343(5)
N2 C18 1.346(5)
N2 C22 1.350(5)
N3 C38 1.344(5)
N3 C34 1.345(5)
N4 C54 1.343(5)
N4 C50 1.349(5)
C1 C2 1.506(5)
C1 H1A 0.9800
C1 H1B 0.9800
C2 C3 1.388(5)
C3 C4 1.382(6)
C3 H3 0.9400
C4 C5 1.396(6)
C4 H4 0.9400
C5 C6 1.384(6)
C5 C7 1.489(6)
C6 H6 0.9400
C7 C12 1.381(7)
C7 C8 1.386(7)
C8 C9 1.390(8)
C8 H8 0.9400
C9 C10 1.374(9)
C9 H9 0.9400
C10 C11 1.380(9)
C10 C13 1.533(9)
C11 C12 1.384(7)
C11 H11 0.9400
C12 H12 0.9400
C13 C14 1.519(9)
C13 C14A 1.526(10)
C13 C15A 1.527(10)
C13 C16 1.530(9)
C13 C16A 1.539(10)
C13 C15 1.539(9)
C14 H14A 0.9700
C14 H14B 0.9700
C14 H14C 0.9700
C15 H15A 0.9700
C15 H15B 0.9700
C15 H15C 0.9700
C16 H16A 0.9700
C16 H16B 0.9700
C16 H16C 0.9700
C14A H14D 0.9700
C14A H14E 0.9700
C14A H14F 0.9700
C15A H15D 0.9700
C15A H15E 0.9700
C15A H15F 0.9700
C16A H16D 0.9700
C16A H16E 0.9700
C16A H16F 0.9700
C17 C18 1.513(5)
C17 H17A 0.9800
C17 H17B 0.9800
C18 C19 1.378(6)
C19 C20 1.379(6)
C19 H19 0.9400
C20 C21 1.398(6)
C20 H20 0.9400
C21 C22 1.385(6)
C21 C23 1.490(6)
C22 H22 0.9400
C23 C24 1.366(7)
C23 C28 1.386(7)
C24 C25 1.389(7)
C24 H24 0.9400
C25 C26 1.374(7)
C25 H25 0.9400
C26 C27 1.368(7)
C26 C29 1.544(7)
C27 C28 1.375(7)
C27 H27 0.9400
C28 H28 0.9400
C29 C31A 1.527(9)
C29 C30 1.528(8)
C29 C32A 1.528(9)
C29 C31 1.531(8)
C29 C32 1.532(8)
C29 C30A 1.536(9)
C30 H30A 0.9700
C30 H30B 0.9700
C30 H30C 0.9700
C31 H31A 0.9700
C31 H31B 0.9700
C31 H31C 0.9700
C32 H32A 0.9700
C32 H32B 0.9700
C32 H32C 0.9700
C30A H30D 0.9700
C30A H30E 0.9700
C30A H30F 0.9700
C31A H31D 0.9700
C31A H31E 0.9700
C31A H31F 0.9700
C32A H32D 0.9700
C32A H32E 0.9700
C32A H32F 0.9700
C33 C34 1.499(5)
C33 H33A 0.9800
C33 H33B 0.9800
C34 C35 1.396(6)
C35 C36 1.380(6)
C35 H35 0.9400
C36 C37 1.395(6)
C36 H36 0.9400
C37 C38 1.385(6)
C37 C39 1.484(6)
C38 H38 0.9400
C39 C40 1.378(8)
C39 C44 1.388(8)
C40 C41 1.405(9)
C40 H40 0.9400
C41 C42 1.351(10)
C41 H41 0.9400
C42 C43 1.365(10)
C42 C45 1.532(9)
C43 C44 1.378(8)
C43 H43 0.9400
C44 H44 0.9400
C45 C46A 1.545(9)
C45 C48A 1.548(9)
C45 C47 1.549(10)
C45 C46 1.555(10)
C45 C48 1.556(10)
C45 C47A 1.561(9)
C46 H46A 0.9700
C46 H46B 0.9700
C46 H46C 0.9700
C47 H47A 0.9700
C47 H47B 0.9700
C47 H47C 0.9700
C48 H48A 0.9700
C48 H48B 0.9700
C48 H48C 0.9700
C46A H46D 0.9700
C46A H46E 0.9700
C46A H46F 0.9700
C47A H47D 0.9700
C47A H47E 0.9700
C47A H47F 0.9700
C48A H48D 0.9700
C48A H48E 0.9700
C48A H48F 0.9700
C49 C50 1.515(6)
C49 H49A 0.9800
C49 H49B 0.9800
C50 C51 1.374(6)
C51 C52 1.381(7)
C51 H51 0.9400
C52 C53 1.392(6)
C52 H52 0.9400
C53 C54 1.386(6)
C53 C55 1.491(6)
C54 H54 0.9400
C55 C56 1.376(7)
C55 C60 1.385(6)
C56 C57 1.387(8)
C56 H56 0.9400
C57 C58 1.375(7)
C57 H57 0.9400
C58 C59 1.385(7)
C58 C61 1.523(6)
C59 C60 1.392(6)
C59 H59 0.9400
C60 H60 0.9400
C61 C62A 1.526(7)
C61 C64 1.533(8)
C61 C64A 1.534(7)
C61 C62 1.538(8)
C61 C63 1.540(8)
C61 C63A 1.540(7)
C62 H62A 0.9700
C62 H62B 0.9700
C62 H62C 0.9700
C63 H63A 0.9700
C63 H63B 0.9700
C63 H63C 0.9700
C64 H64A 0.9700
C64 H64B 0.9700
C64 H64C 0.9700
C62A H62D 0.9700
C62A H62E 0.9700
C62A H62F 0.9700
C63A H63D 0.9700
C63A H63E 0.9700
C63A H63F 0.9700
C64A H64D 0.9700
C64A H64E 0.9700
C64A H64F 0.9700
C65 H65 0.9400
C66 H66 0.9400
C67 H67 0.9400
C68 H68 0.9400

loop_
_geom_hbond_atom_site_label_D
_geom_hbond_atom_site_label_H
_geom_hbond_atom_site_label_A
_geom_hbond_distance_DH
_geom_hbond_distance_HA
_geom_hbond_distance_DA
_geom_hbond_angle_DHA
_geom_hbond_site_symmetry_A
O1W H1W1 O9 0.832(18) 1.76(2) 2.585(4) 170(4) .
O1W H2W1 O11 0.836(18) 1.93(2) 2.729(4) 159(4) 2_655
O2W H1W2 O5 0.829(19) 1.762(19) 2.590(5) 175(5) .
O2W H2W2 O12 0.832(19) 1.90(2) 2.721(4) 172(5) 2
O3W H1W3 O8 0.857(19) 2.03(3) 2.837(5) 157(6) .
O3W H2W3 O9 0.849(19) 1.92(2) 2.766(5) 176(6) 2_665
